data_7714191
loop_
_publ_author_name
'Wu, Dongqing'
'Kumari, Kusum'
'Wan, Yi'
'Gao, Xueling'
'Guo, Mengxi'
'Liu, Genyan'
'Shao, Dong'
'Zhai, Bin'
'Singh, Saurabh Kumar'

_publ_section_title
;
 Binuclear cobalt(II) and two-dimensional manganese(II) coordination
 compounds self-assembled by mixed bipyridine-tetracarboxylic ligands with
 single-ion magnet properties
;
_journal_name_full 'Dalton Transactions'
_journal_paper_doi 10.1039/D3DT03016D
_journal_year 2023
_chemical_formula_moiety 'C17 H15 Mn N2 O5'
_chemical_formula_sum 'C17 H15 Mn N2 O5'
_chemical_formula_weight 382.25
_space_group_crystal_system monoclinic
_space_group_IT_number 14
_space_group_name_Hall '-P 2yn'
_space_group_name_H-M_alt 'P 1 21/n 1'
_atom_sites_solution_hydrogens mixed
_atom_sites_solution_primary iterative
_audit_creation_date 2023-05-31
_audit_creation_method
;
Olex2 1.5
(compiled 2023.03.06 svn.rbb2c1857 for OlexSys, GUI svn.r6748)
;
_audit_update_record
;
2023-06-24 deposited with the CCDC.	2023-10-12 downloaded from the CCDC.
;
_cell_angle_alpha 90
_cell_angle_beta 95.953(3)
_cell_angle_gamma 90
_cell_formula_units_Z 4
_cell_length_a 13.1840(9)
_cell_length_b 9.3574(8)
_cell_length_c 13.4896(11)
_cell_measurement_reflns_used 9903
_cell_measurement_temperature 274.00
_cell_measurement_theta_max 27.45
_cell_measurement_theta_min 2.99
_cell_volume 1655.2(2)
_computing_cell_refinement 'SAINT V8.40B (?, 2016)'
_computing_data_reduction 'SAINT V8.40B (?, 2016)'
_computing_molecular_graphics 'Olex2 1.5 (Dolomanov et al., 2009)'
_computing_publication_material 'Olex2 1.5 (Dolomanov et al., 2009)'
_computing_structure_refinement 'XL  (Sheldrick, 2008)'
_computing_structure_solution 'olex2.solve 1.5 (Bourhis et al., 2015)'
_diffrn_ambient_temperature 274.00
_diffrn_measured_fraction_theta_full 0.994
_diffrn_measured_fraction_theta_max 0.994
_diffrn_measurement_device_type 'Bruker APEX-II CCD'
_diffrn_measurement_method '\f and \w scans'
_diffrn_radiation_type MoK\a
_diffrn_radiation_wavelength 0.71073
_diffrn_reflns_av_R_equivalents 0.0550
_diffrn_reflns_av_unetI/netI 0.0264
_diffrn_reflns_Laue_measured_fraction_full 0.994
_diffrn_reflns_Laue_measured_fraction_max 0.994
_diffrn_reflns_limit_h_max 16
_diffrn_reflns_limit_h_min -17
_diffrn_reflns_limit_k_max 12
_diffrn_reflns_limit_k_min -12
_diffrn_reflns_limit_l_max 17
_diffrn_reflns_limit_l_min -17
_diffrn_reflns_number 37872
_diffrn_reflns_point_group_measured_fraction_full 0.994
_diffrn_reflns_point_group_measured_fraction_max 0.994
_diffrn_reflns_theta_full 25.242
_diffrn_reflns_theta_max 27.516
_diffrn_reflns_theta_min 2.995
_diffrn_source_current 1.4
_diffrn_source_power 0.07
_diffrn_source_voltage 50.0
_diffrn_standards_number 0
_exptl_absorpt_coefficient_mu 0.828
_exptl_absorpt_correction_T_max 0.7456
_exptl_absorpt_correction_T_min 0.6431
_exptl_absorpt_correction_type none
_exptl_absorpt_process_details
;
SADABS-2016/2 (Bruker,2016/2) was used for absorption correction.
wR2(int) was 0.1081 before and 0.0605 after correction.
The Ratio of minimum to maximum transmission is 0.8625.
The \l/2 correction factor is Not present.
;
_exptl_crystal_density_diffrn 1.534
_exptl_crystal_description block
_exptl_crystal_F_000 784
_exptl_crystal_size_max 0.42
_exptl_crystal_size_mid 0.21
_exptl_crystal_size_min 0.11
_refine_diff_density_max 0.347
_refine_diff_density_min -0.320
_refine_diff_density_rms 0.051
_refine_ls_extinction_method none
_refine_ls_goodness_of_fit_ref 1.033
_refine_ls_hydrogen_treatment constr
_refine_ls_matrix_type full
_refine_ls_number_parameters 231
_refine_ls_number_reflns 3777
_refine_ls_number_restraints 1
_refine_ls_restrained_S_all 1.035
_refine_ls_R_factor_all 0.0438
_refine_ls_R_factor_gt 0.0319
_refine_ls_shift/su_max 0.001
_refine_ls_shift/su_mean 0.000
_refine_ls_structure_factor_coef Fsqd
_refine_ls_weighting_details 'w=1/[\s^2^(Fo^2^)+(0.0397P)^2^+0.9436P] where P=(Fo^2^+2Fc^2^)/3'
_refine_ls_weighting_scheme calc
_refine_ls_wR_factor_gt 0.0799
_refine_ls_wR_factor_ref 0.0860
_reflns_Friedel_coverage 0.000
_reflns_number_gt 3162
_reflns_number_total 3777
_reflns_threshold_expression 'I > 2\s(I)'
_cod_data_source_file d3dt03016d2.cif
_cod_data_source_block a_a_CCDC1
_cod_database_code 7714191
_shelx_shelxl_version_number 2017/1
_shelx_space_group_comment
;
The symmetry employed for this shelxl refinement is uniquely defined
by the following loop, which should always be used as a source of
symmetry information in preference to the above space-group names.
They are only intended as comments.
;
_shelx_estimated_absorpt_t_max 0.914
_shelx_estimated_absorpt_t_min 0.722
_olex2_refinement_description
;
1. Fixed Uiso
 At 1.2 times of:
  All C(H) groups
 At 1.5 times of:
  All C(H,H,H) groups, All O(H,H) groups
2. Restrained distances
 Mn1-H2A \\sim Mn1-H2B
 with sigma of 0.02
3.a Free rotating group:
 O2(H2A,H2B)
3.b Aromatic/amide H refined with riding coordinates:
 C1(H1), C3(H3), C5(H5), C7(H7), C11(H11), C16(H16), C17(H17)
3.c Idealised Me refined as rotating group:
 C2(H2C,H2D,H2E), C15(H15A,H15B,H15C)
;
_olex2_submission_special_instructions 'No special instructions were received'

loop_
_space_group_symop_operation_xyz
'x, y, z'
'-x+1/2, y+1/2, -z+1/2'
'-x, -y, -z'
'x-1/2, -y-1/2, z-1/2'

loop_
_atom_site_label
_atom_site_type_symbol
_atom_site_fract_x
_atom_site_fract_y
_atom_site_fract_z
_atom_site_U_iso_or_equiv
_atom_site_adp_type
_atom_site_occupancy
_atom_site_site_symmetry_order
_atom_site_calc_flag
_atom_site_refinement_flags_posn
_atom_site_refinement_flags_adp
_atom_site_refinement_flags_occupancy
_atom_site_disorder_assembly
_atom_site_disorder_group
Mn1 Mn 0.62815(2) 0.58830(3) 0.28528(2) 0.02578(9) Uani 1 1 d D . . . .
O1 O 0.60433(10) 0.74854(14) 0.18017(9) 0.0343(3) Uani 1 1 d . . . . .
O2 O 0.65064(14) 0.44684(16) 0.16408(11) 0.0471(4) Uani 1 1 d G . . . .
H2A H 0.656923 0.478591 0.105982 0.071 Uiso 1 1 d DG U . . .
H2B H 0.674709 0.362577 0.163947 0.071 Uiso 1 1 d DG U . . .
O3 O 0.64367(13) 0.66090(16) 0.03477(11) 0.0473(4) Uani 1 1 d . . . . .
O4 O 0.28509(9) 0.82938(13) -0.15268(10) 0.0310(3) Uani 1 1 d . . . . .
O5 O 0.23831(9) 1.04606(14) -0.11704(10) 0.0325(3) Uani 1 1 d . . . . .
N1 N 0.56337(12) 0.68889(18) 0.41744(12) 0.0328(4) Uani 1 1 d . . . . .
N2 N 0.46441(12) 0.51796(18) 0.28281(12) 0.0352(4) Uani 1 1 d . . . . .
C1 C 0.46610(12) 0.86251(18) -0.01997(13) 0.0240(3) Uani 1 1 d . . . . .
H1 H 0.443424 0.769888 -0.034048 0.029 Uiso 1 1 calc R U . . .
C2 C 0.1527(2) 0.3879(3) 0.2921(2) 0.0653(8) Uani 1 1 d . . . . .
H2C H 0.120400 0.373255 0.225826 0.098 Uiso 1 1 calc R U . . .
H2D H 0.116139 0.459547 0.324920 0.098 Uiso 1 1 calc R U . . .
H2E H 0.152584 0.299988 0.328807 0.098 Uiso 1 1 calc R U . . .
C3 C 0.61478(16) 0.7764(3) 0.48268(17) 0.0448(5) Uani 1 1 d . . . . .
H3 H 0.682455 0.796456 0.474326 0.054 Uiso 1 1 calc R U . . .
C4 C 0.40696(12) 0.97730(18) -0.05773(12) 0.0222(3) Uani 1 1 d . . . . .
C5 C 0.57325(18) 0.8386(3) 0.56164(18) 0.0487(6) Uani 1 1 d . . . . .
H5 H 0.612675 0.898286 0.605285 0.058 Uiso 1 1 calc R U . . .
C6 C 0.55807(12) 0.88306(18) 0.03815(12) 0.0228(3) Uani 1 1 d . . . . .
C7 C 0.31566(18) 0.3957(3) 0.20979(18) 0.0512(6) Uani 1 1 d . . . . .
H7 H 0.284871 0.340692 0.157661 0.061 Uiso 1 1 calc R U . . .
C8 C 0.30451(12) 0.94994(18) -0.11320(12) 0.0228(3) Uani 1 1 d . . . . .
C9 C 0.47258(17) 0.8119(2) 0.57569(16) 0.0411(5) Uani 1 1 d . . . . .
C10 C 0.41077(14) 0.5627(2) 0.35642(14) 0.0309(4) Uani 1 1 d . . . . .
C11 C 0.41631(17) 0.4372(3) 0.21028(17) 0.0467(5) Uani 1 1 d . . . . .
H11 H 0.452282 0.407834 0.158107 0.056 Uiso 1 1 calc R U . . .
C12 C 0.46537(14) 0.6608(2) 0.43092(14) 0.0295(4) Uani 1 1 d . . . . .
C13 C 0.26095(17) 0.4364(3) 0.28726(17) 0.0454(5) Uani 1 1 d . . . . .
C14 C 0.60893(13) 0.75289(19) 0.08716(13) 0.0271(4) Uani 1 1 d . . . . .
C15 C 0.4223(2) 0.8743(3) 0.6605(2) 0.0637(7) Uani 1 1 d . . . . .
H15A H 0.458473 0.844575 0.722540 0.096 Uiso 1 1 calc R U . . .
H15B H 0.353022 0.841677 0.657135 0.096 Uiso 1 1 calc R U . . .
H15C H 0.423284 0.976733 0.656274 0.096 Uiso 1 1 calc R U . . .
C16 C 0.41867(16) 0.7213(2) 0.50809(15) 0.0377(4) Uani 1 1 d . . . . .
H16 H 0.350642 0.700904 0.514651 0.045 Uiso 1 1 calc R U . . .
C17 C 0.31030(15) 0.5225(2) 0.36080(15) 0.0387(5) Uani 1 1 d . . . . .
H17 H 0.275632 0.553536 0.413457 0.046 Uiso 1 1 calc R U . . .

loop_
_atom_site_aniso_label
_atom_site_aniso_U_11
_atom_site_aniso_U_22
_atom_site_aniso_U_33
_atom_site_aniso_U_23
_atom_site_aniso_U_13
_atom_site_aniso_U_12
Mn1 0.02381(15) 0.02789(15) 0.02496(15) 0.00259(11) -0.00073(10) 0.00325(10)
O1 0.0457(8) 0.0292(7) 0.0271(7) 0.0064(5) -0.0008(6) 0.0083(6)
O2 0.0748(11) 0.0294(7) 0.0382(8) 0.0006(6) 0.0113(8) 0.0169(7)
O3 0.0726(11) 0.0344(8) 0.0340(8) -0.0008(6) 0.0012(7) 0.0233(8)
O4 0.0267(6) 0.0263(6) 0.0380(7) -0.0077(5) -0.0060(5) 0.0022(5)
O5 0.0217(6) 0.0288(7) 0.0450(8) -0.0070(6) -0.0055(5) 0.0049(5)
N1 0.0298(8) 0.0374(9) 0.0313(8) -0.0033(7) 0.0036(6) 0.0000(7)
N2 0.0320(8) 0.0397(9) 0.0340(9) -0.0045(7) 0.0043(7) -0.0035(7)
C1 0.0241(8) 0.0208(8) 0.0263(8) -0.0005(7) -0.0013(6) 0.0003(6)
C2 0.0462(14) 0.094(2) 0.0566(16) -0.0128(15) 0.0107(11) -0.0285(14)
C3 0.0332(10) 0.0558(14) 0.0460(12) -0.0143(11) 0.0066(9) -0.0077(10)
C4 0.0211(7) 0.0245(8) 0.0202(8) 0.0000(6) -0.0007(6) 0.0008(6)
C5 0.0482(13) 0.0518(14) 0.0466(13) -0.0195(11) 0.0069(10) -0.0070(11)
C6 0.0231(8) 0.0233(8) 0.0216(8) 0.0021(6) -0.0001(6) 0.0036(6)
C7 0.0441(12) 0.0660(16) 0.0431(12) -0.0147(11) 0.0034(10) -0.0167(11)
C8 0.0215(8) 0.0245(8) 0.0221(8) -0.0002(6) 0.0005(6) 0.0005(6)
C9 0.0501(12) 0.0381(11) 0.0369(11) -0.0048(9) 0.0129(9) -0.0025(9)
C10 0.0327(9) 0.0316(10) 0.0288(9) 0.0032(8) 0.0041(7) -0.0006(7)
C11 0.0403(12) 0.0580(14) 0.0424(12) -0.0151(11) 0.0073(9) -0.0088(10)
C12 0.0313(9) 0.0285(9) 0.0288(9) 0.0045(7) 0.0043(7) 0.0000(7)
C13 0.0365(11) 0.0556(14) 0.0442(12) -0.0002(10) 0.0044(9) -0.0108(10)
C14 0.0251(8) 0.0236(8) 0.0309(9) 0.0026(7) -0.0052(7) 0.0022(7)
C15 0.0654(17) 0.0728(18) 0.0570(16) -0.0252(14) 0.0262(13) -0.0085(14)
C16 0.0382(10) 0.0372(11) 0.0394(11) 0.0003(9) 0.0128(9) -0.0039(8)
C17 0.0344(10) 0.0469(12) 0.0358(10) -0.0017(9) 0.0091(8) -0.0064(9)

loop_
_atom_type_symbol
_atom_type_description
_atom_type_scat_dispersion_real
_atom_type_scat_dispersion_imag
_atom_type_scat_source
C C 0.0033 0.0016 'International Tables Vol C Tables 4.2.6.8 and 6.1.1.4'
H H 0.0000 0.0000 'International Tables Vol C Tables 4.2.6.8 and 6.1.1.4'
Mn Mn 0.3368 0.7283 'International Tables Vol C Tables 4.2.6.8 and 6.1.1.4'
N N 0.0061 0.0033 'International Tables Vol C Tables 4.2.6.8 and 6.1.1.4'
O O 0.0106 0.0060 'International Tables Vol C Tables 4.2.6.8 and 6.1.1.4'

loop_
_geom_angle_atom_site_label_1
_geom_angle_atom_site_label_2
_geom_angle_atom_site_label_3
_geom_angle
_geom_angle_site_symmetry_1
_geom_angle_site_symmetry_3
_geom_angle_publ_flag
O1 Mn1 O2 87.02(6) . . ?
O1 Mn1 O4 94.25(5) . 4_676 ?
O1 Mn1 O5 148.59(5) . 4_676 ?
O1 Mn1 N1 101.31(6) . . ?
O1 Mn1 N2 97.17(6) . . ?
O1 Mn1 C8 121.73(5) . 4_676 ?
O2 Mn1 O4 107.18(6) . 4_676 ?
O2 Mn1 O5 88.26(6) . 4_676 ?
O2 Mn1 N1 161.85(7) . . ?
O2 Mn1 N2 90.94(7) . . ?
O2 Mn1 C8 97.45(6) . 4_676 ?
O4 Mn1 C8 29.07(5) 4_676 4_676 ?
O5 Mn1 O4 57.78(4) 4_676 4_676 ?
O5 Mn1 N1 92.56(6) 4_676 . ?
O5 Mn1 N2 113.95(6) 4_676 . ?
O5 Mn1 C8 28.76(5) 4_676 4_676 ?
N1 Mn1 O4 88.43(5) . 4_676 ?
N1 Mn1 C8 91.85(5) . 4_676 ?
N2 Mn1 O4 159.05(6) . 4_676 ?
N2 Mn1 N1 72.16(6) . . ?
N2 Mn1 C8 140.45(6) . 4_676 ?
C14 O1 Mn1 133.30(12) . . ?
Mn1 O2 H2A 121.4 . . ?
Mn1 O2 H2B 130.9 . . ?
H2A O2 H2B 104.5 . . ?
C8 O4 Mn1 89.40(10) . 4_575 ?
C8 O5 Mn1 91.59(10) . 4_575 ?
C3 N1 Mn1 124.62(13) . . ?
C3 N1 C12 117.30(17) . . ?
C12 N1 Mn1 118.08(12) . . ?
C10 N2 Mn1 118.33(13) . . ?
C11 N2 Mn1 123.68(14) . . ?
C11 N2 C10 117.96(17) . . ?
C4 C1 H1 119.2 . . ?
C6 C1 H1 119.2 . . ?
C6 C1 C4 121.56(16) . . ?
H2C C2 H2D 109.5 . . ?
H2C C2 H2E 109.5 . . ?
H2D C2 H2E 109.5 . . ?
C13 C2 H2C 109.5 . . ?
C13 C2 H2D 109.5 . . ?
C13 C2 H2E 109.5 . . ?
N1 C3 H3 118.2 . . ?
N1 C3 C5 123.7(2) . . ?
C5 C3 H3 118.2 . . ?
C1 C4 C6 119.30(15) . 3_675 ?
C1 C4 C8 119.54(15) . . ?
C6 C4 C8 121.05(15) 3_675 . ?
C3 C5 H5 120.2 . . ?
C3 C5 C9 119.6(2) . . ?
C9 C5 H5 120.2 . . ?
C1 C6 C4 119.13(15) . 3_675 ?
C1 C6 C14 117.27(15) . . ?
C4 C6 C14 123.18(14) 3_675 . ?
C11 C7 H7 120.2 . . ?
C11 C7 C13 119.6(2) . . ?
C13 C7 H7 120.2 . . ?
O4 C8 Mn1 61.53(8) . 4_575 ?
O4 C8 C4 119.79(15) . . ?
O5 C8 Mn1 59.64(9) . 4_575 ?
O5 C8 O4 121.00(15) . . ?
O5 C8 C4 119.17(15) . . ?
C4 C8 Mn1 177.47(12) . 4_575 ?
C5 C9 C15 122.7(2) . . ?
C5 C9 C16 117.02(19) . . ?
C16 C9 C15 120.2(2) . . ?
N2 C10 C12 115.83(16) . . ?
N2 C10 C17 121.75(18) . . ?
C17 C10 C12 122.41(18) . . ?
N2 C11 C7 122.8(2) . . ?
N2 C11 H11 118.6 . . ?
C7 C11 H11 118.6 . . ?
N1 C12 C10 115.56(16) . . ?
N1 C12 C16 121.92(18) . . ?
C16 C12 C10 122.51(17) . . ?
C7 C13 C2 121.4(2) . . ?
C7 C13 C17 117.2(2) . . ?
C17 C13 C2 121.4(2) . . ?
O1 C14 C6 113.34(15) . . ?
O3 C14 O1 127.34(17) . . ?
O3 C14 C6 119.16(16) . . ?
C9 C15 H15A 109.5 . . ?
C9 C15 H15B 109.5 . . ?
C9 C15 H15C 109.5 . . ?
H15A C15 H15B 109.5 . . ?
H15A C15 H15C 109.5 . . ?
H15B C15 H15C 109.5 . . ?
C9 C16 H16 119.8 . . ?
C12 C16 C9 120.47(19) . . ?
C12 C16 H16 119.8 . . ?
C10 C17 C13 120.48(19) . . ?
C10 C17 H17 119.8 . . ?
C13 C17 H17 119.8 . . ?

loop_
_geom_bond_atom_site_label_1
_geom_bond_atom_site_label_2
_geom_bond_distance
_geom_bond_site_symmetry_2
_geom_bond_publ_flag
Mn1 O1 2.0652(13) . ?
Mn1 O2 2.1479(15) . ?
Mn1 O4 2.2839(12) 4_676 ?
Mn1 O5 2.2426(13) 4_676 ?
Mn1 N1 2.2605(16) . ?
Mn1 N2 2.2538(16) . ?
Mn1 C8 2.5981(16) 4_676 ?
O1 C14 1.263(2) . ?
O2 H2A 0.8501 . ?
O2 H2B 0.8500 . ?
O3 C14 1.232(2) . ?
O4 C8 1.262(2) . ?
O5 C8 1.251(2) . ?
N1 C3 1.334(3) . ?
N1 C12 1.349(2) . ?
N2 C10 1.344(2) . ?
N2 C11 1.342(3) . ?
C1 H1 0.9300 . ?
C1 C4 1.392(2) . ?
C1 C6 1.387(2) . ?
C2 H2C 0.9600 . ?
C2 H2D 0.9600 . ?
C2 H2E 0.9600 . ?
C2 C13 1.505(3) . ?
C3 H3 0.9300 . ?
C3 C5 1.376(3) . ?
C4 C6 1.402(2) 3_675 ?
C4 C8 1.497(2) . ?
C5 H5 0.9300 . ?
C5 C9 1.383(3) . ?
C6 C14 1.509(2) . ?
C7 H7 0.9300 . ?
C7 C11 1.382(3) . ?
C7 C13 1.383(3) . ?
C9 C15 1.499(3) . ?
C9 C16 1.386(3) . ?
C10 C12 1.490(3) . ?
C10 C17 1.384(3) . ?
C11 H11 0.9300 . ?
C12 C16 1.384(3) . ?
C13 C17 1.387(3) . ?
C15 H15A 0.9600 . ?
C15 H15B 0.9600 . ?
C15 H15C 0.9600 . ?
C16 H16 0.9300 . ?
C17 H17 0.9300 . ?

loop_
_geom_torsion_atom_site_label_1
_geom_torsion_atom_site_label_2
_geom_torsion_atom_site_label_3
_geom_torsion_atom_site_label_4
_geom_torsion
_geom_torsion_site_symmetry_1
_geom_torsion_site_symmetry_2
_geom_torsion_site_symmetry_3
_geom_torsion_site_symmetry_4
_geom_torsion_publ_flag
Mn1 O1 C14 O3 -10.8(3) . . . . ?
Mn1 O1 C14 C6 164.50(12) . . . . ?
Mn1 O4 C8 O5 4.66(17) 4_575 . . . ?
Mn1 O4 C8 C4 -177.53(14) 4_575 . . . ?
Mn1 O5 C8 O4 -4.75(18) 4_575 . . . ?
Mn1 O5 C8 C4 177.43(14) 4_575 . . . ?
Mn1 N1 C3 C5 178.74(19) . . . . ?
Mn1 N1 C12 C10 1.0(2) . . . . ?
Mn1 N1 C12 C16 -178.04(15) . . . . ?
Mn1 N2 C10 C12 2.4(2) . . . . ?
Mn1 N2 C10 C17 -179.12(15) . . . . ?
Mn1 N2 C11 C7 -179.65(19) . . . . ?
N1 C3 C5 C9 -0.5(4) . . . . ?
N1 C12 C16 C9 -1.0(3) . . . . ?
N2 C10 C12 N1 -2.3(2) . . . . ?
N2 C10 C12 C16 176.79(18) . . . . ?
N2 C10 C17 C13 -1.4(3) . . . . ?
C1 C4 C8 O4 -22.3(2) . . . . ?
C1 C4 C8 O5 155.56(17) . . . . ?
C1 C6 C14 O1 -107.56(18) . . . . ?
C1 C6 C14 O3 68.1(2) . . . . ?
C2 C13 C17 C10 178.2(2) . . . . ?
C3 N1 C12 C10 179.98(18) . . . . ?
C3 N1 C12 C16 0.9(3) . . . . ?
C3 C5 C9 C15 179.3(3) . . . . ?
C3 C5 C9 C16 0.4(4) . . . . ?
C4 C1 C6 C4 -1.2(3) . . . 3_675 ?
C4 C1 C6 C14 171.65(16) . . . . ?
C4 C6 C14 O1 65.0(2) 3_675 . . . ?
C4 C6 C14 O3 -119.4(2) 3_675 . . . ?
C5 C9 C16 C12 0.3(3) . . . . ?
C6 C1 C4 C6 1.2(3) . . . 3_675 ?
C6 C1 C4 C8 -175.17(16) . . . . ?
C6 C4 C8 O4 161.42(16) 3_675 . . . ?
C6 C4 C8 O5 -20.7(2) 3_675 . . . ?
C7 C13 C17 C10 -1.2(3) . . . . ?
C10 N2 C11 C7 -1.7(4) . . . . ?
C10 C12 C16 C9 179.96(18) . . . . ?
C11 N2 C10 C12 -175.63(18) . . . . ?
C11 N2 C10 C17 2.8(3) . . . . ?
C11 C7 C13 C2 -177.1(3) . . . . ?
C11 C7 C13 C17 2.2(4) . . . . ?
C12 N1 C3 C5 -0.1(3) . . . . ?
C12 C10 C17 C13 176.93(19) . . . . ?
C13 C7 C11 N2 -0.8(4) . . . . ?
C15 C9 C16 C12 -178.6(2) . . . . ?
C17 C10 C12 N1 179.31(18) . . . . ?
C17 C10 C12 C16 -1.6(3) . . . . ?
